data_4131534
loop_
_publ_author_name
'Kundu, Subrata'
'Samuel, Prinson P.'
'Sinhababu, Soumen'
'Luebben, Anna V.'
'Dittrich, Birger'
'Andrada, Diego M.'
'Frenking, Gernot'
'St\"uckl, A Claudia'
'Schwederski, Brigitte'
'Paretzki, Alexa'
'Kaim, Wolfgang'
'Roesky, Herbert W.'

_publ_section_title
;
 Organosilicon Radicals with Si-H and Si-Me Bonds from Commodity
 Precursors.
;
_journal_issue 32
_journal_name_full 'Journal of the American Chemical Society'
_journal_page_first 11028
_journal_page_last 11031
_journal_paper_doi 10.1021/jacs.7b06610
_journal_volume 139
_journal_year 2017
_chemical_formula_moiety 'C44 H74 N2 Si2'
_chemical_formula_sum 'C44 H74 N2 Si2'
_chemical_formula_weight 687.23
_space_group_crystal_system monoclinic
_space_group_IT_number 15
_space_group_name_Hall '-C 2yc'
_space_group_name_H-M_alt 'C 1 2/c 1'
_atom_sites_solution_hydrogens geom
_audit_creation_method SHELXL-2014/6
_cell_angle_alpha 90
_cell_angle_beta 97.164(3)
_cell_angle_gamma 90
_cell_formula_units_Z 4
_cell_length_a 17.9254(8)
_cell_length_b 11.6078(5)
_cell_length_c 20.4598(9)
_cell_measurement_reflns_used 9680
_cell_measurement_temperature 100(2)
_cell_measurement_theta_max 28.2770
_cell_measurement_theta_min 2.2604
_cell_volume 4223.9(3)
_computing_cell_refinement 'XDS (Kabsch, 2010)'
_computing_data_collection 'XDS (Kabsch, 2010)'
_computing_molecular_graphics 'SHELXLE (Huebschle, 2011)'
_computing_publication_material 'enCIFer 1.5.1, CCDC, 2015'
_computing_structure_refinement 'SHELXL-2014/6 (Sheldrick, 2014)'
_computing_structure_solution 'SHELXS-97 (Sheldrick, 2008)'
_diffrn_ambient_temperature 100(2)
_diffrn_measured_fraction_theta_full 1.000
_diffrn_measured_fraction_theta_max 0.988
_diffrn_measurement_device_type 'HUBER Type 512 with Smart APEX I'
_diffrn_measurement_method '\f scans'
_diffrn_radiation_type MoK\a
_diffrn_radiation_wavelength 0.71073
_diffrn_reflns_av_R_equivalents 0.0473
_diffrn_reflns_av_unetI/netI 0.0170
_diffrn_reflns_Laue_measured_fraction_full 1.000
_diffrn_reflns_Laue_measured_fraction_max 0.988
_diffrn_reflns_limit_h_max 23
_diffrn_reflns_limit_h_min -23
_diffrn_reflns_limit_k_max 15
_diffrn_reflns_limit_k_min -15
_diffrn_reflns_limit_l_max 27
_diffrn_reflns_limit_l_min -27
_diffrn_reflns_number 92342
_diffrn_reflns_point_group_measured_fraction_full 1.000
_diffrn_reflns_point_group_measured_fraction_max 0.988
_diffrn_reflns_theta_full 25.242
_diffrn_reflns_theta_max 28.462
_diffrn_reflns_theta_min 2.006
_diffrn_source 'INCOATEC Mo Microsource'
_exptl_absorpt_coefficient_mu 0.115
_exptl_absorpt_correction_T_max 0.7457
_exptl_absorpt_correction_T_min 0.6997
_exptl_absorpt_correction_type empirical
_exptl_absorpt_process_details
;
SADABS version 2016/2, multi-scan. (G. M. Sheldrick, 2016)
;
_exptl_crystal_colour 'dark purple'
_exptl_crystal_density_diffrn 1.081
_exptl_crystal_description block
_exptl_crystal_F_000 1520
_exptl_crystal_size_max 0.27
_exptl_crystal_size_mid 0.23
_exptl_crystal_size_min 0.12
_refine_diff_density_max 0.379
_refine_diff_density_min -0.220
_refine_diff_density_rms 0.042
_refine_ls_extinction_method none
_refine_ls_goodness_of_fit_ref 1.048
_refine_ls_hydrogen_treatment constr
_refine_ls_matrix_type full
_refine_ls_number_parameters 228
_refine_ls_number_reflns 5289
_refine_ls_number_restraints 0
_refine_ls_restrained_S_all 1.048
_refine_ls_R_factor_all 0.0407
_refine_ls_R_factor_gt 0.0347
_refine_ls_shift/su_max 0.001
_refine_ls_shift/su_mean 0.000
_refine_ls_structure_factor_coef Fsqd
_refine_ls_weighting_details 'w=1/[\s^2^(Fo^2^)+(0.0412P)^2^+3.4938P] where P=(Fo^2^+2Fc^2^)/3'
_refine_ls_weighting_scheme calc
_refine_ls_wR_factor_gt 0.0870
_refine_ls_wR_factor_ref 0.0925
_reflns_Friedel_coverage 0.000
_reflns_number_gt 4698
_reflns_number_total 5289
_reflns_threshold_expression 'I > 2\s(I)'
_cod_data_source_file ja7b06610_si_003.cif
_cod_data_source_block skr185
_cod_original_sg_symbol_H-M 'C 2/c'
_cod_database_code 4131534
_shelx_space_group_comment
;
The symmetry employed for this shelxl refinement is uniquely defined
by the following loop, which should always be used as a source of
symmetry information in preference to the above space-group names.
They are only intended as comments.
;
_shelxl_version_number 2014/6

loop_
_space_group_symop_operation_xyz
'x, y, z'
'-x, y, -z+1/2'
'x+1/2, y+1/2, z'
'-x+1/2, y+1/2, -z+1/2'
'-x, -y, -z'
'x, -y, z-1/2'
'-x+1/2, -y+1/2, -z'
'x+1/2, -y+1/2, z-1/2'

loop_
_atom_site_label
_atom_site_type_symbol
_atom_site_fract_x
_atom_site_fract_y
_atom_site_fract_z
_atom_site_U_iso_or_equiv
_atom_site_adp_type
_atom_site_occupancy
_atom_site_site_symmetry_order
_atom_site_calc_flag
_atom_site_refinement_flags_posn
_atom_site_refinement_flags_adp
_atom_site_disorder_assembly
_atom_site_disorder_group
Si1 Si 0.71184(2) 0.66195(2) 0.48872(2) 0.01483(8) Uani 1 1 d . . . .
N1 N 0.71103(5) 0.57259(7) 0.35661(4) 0.01443(17) Uani 1 1 d . . . .
C1 C 0.67348(5) 0.63383(9) 0.40143(5) 0.01563(19) Uani 1 1 d . . . .
C2 C 0.60608(6) 0.69682(10) 0.36277(6) 0.0224(2) Uani 1 1 d . . . .
C3 C 0.60980(6) 0.65800(10) 0.29099(5) 0.0236(2) Uani 1 1 d . . . .
H3A H 0.5730 0.5957 0.2787 0.028 Uiso 1 1 calc R U . .
H3B H 0.5982 0.7234 0.2603 0.028 Uiso 1 1 calc R U . .
C4 C 0.69002(6) 0.61453(9) 0.28754(5) 0.0183(2) Uani 1 1 d . . . .
C5 C 0.60978(7) 0.82847(10) 0.36832(6) 0.0309(3) Uani 1 1 d . . . .
H5A H 0.6561 0.8562 0.3527 0.046 Uiso 1 1 calc R U . .
H5B H 0.6095 0.8511 0.4144 0.046 Uiso 1 1 calc R U . .
H5C H 0.5662 0.8623 0.3414 0.046 Uiso 1 1 calc R U . .
C6 C 0.53056(7) 0.65923(12) 0.38483(7) 0.0329(3) Uani 1 1 d . . . .
H6A H 0.4890 0.6908 0.3544 0.049 Uiso 1 1 calc R U . .
H6B H 0.5272 0.6881 0.4294 0.049 Uiso 1 1 calc R U . .
H6C H 0.5275 0.5749 0.3847 0.049 Uiso 1 1 calc R U . .
C7 C 0.74190(7) 0.71360(10) 0.27272(5) 0.0243(2) Uani 1 1 d . . . .
H7A H 0.7912 0.6827 0.2660 0.036 Uiso 1 1 calc R U . .
H7B H 0.7477 0.7675 0.3099 0.036 Uiso 1 1 calc R U . .
H7C H 0.7200 0.7540 0.2328 0.036 Uiso 1 1 calc R U . .
C8 C 0.69153(7) 0.51915(10) 0.23640(5) 0.0241(2) Uani 1 1 d . . . .
H8A H 0.6744 0.5500 0.1925 0.036 Uiso 1 1 calc R U . .
H8B H 0.6582 0.4563 0.2464 0.036 Uiso 1 1 calc R U . .
H8C H 0.7430 0.4899 0.2374 0.036 Uiso 1 1 calc R U . .
C9 C 0.74524(6) 0.46200(8) 0.37185(4) 0.01403(18) Uani 1 1 d . . . .
C10 C 0.69909(6) 0.36665(9) 0.38268(5) 0.0171(2) Uani 1 1 d . . . .
C11 C 0.73287(7) 0.26174(9) 0.40183(5) 0.0220(2) Uani 1 1 d . . . .
H11 H 0.7022 0.1983 0.4107 0.026 Uiso 1 1 calc R U . .
C12 C 0.80991(7) 0.24823(9) 0.40812(5) 0.0237(2) Uani 1 1 d . . . .
H12 H 0.8321 0.1763 0.4215 0.028 Uiso 1 1 calc R U . .
C13 C 0.85442(6) 0.34004(9) 0.39487(5) 0.0218(2) Uani 1 1 d . . . .
H13 H 0.9073 0.3296 0.3979 0.026 Uiso 1 1 calc R U . .
C14 C 0.82387(6) 0.44802(9) 0.37716(5) 0.01629(19) Uani 1 1 d . . . .
C15 C 0.61398(6) 0.37276(10) 0.37363(5) 0.0215(2) Uani 1 1 d . . . .
H15 H 0.5991 0.4502 0.3549 0.026 Uiso 1 1 calc R U . .
C16 C 0.57898(7) 0.28115(12) 0.32503(6) 0.0314(3) Uani 1 1 d . . . .
H16A H 0.5996 0.2891 0.2831 0.047 Uiso 1 1 calc R U . .
H16B H 0.5243 0.2916 0.3177 0.047 Uiso 1 1 calc R U . .
H16C H 0.5907 0.2043 0.3433 0.047 Uiso 1 1 calc R U . .
C17 C 0.58191(7) 0.36075(12) 0.43925(6) 0.0304(3) Uani 1 1 d . . . .
H17A H 0.5270 0.3662 0.4316 0.046 Uiso 1 1 calc R U . .
H17B H 0.6018 0.4224 0.4692 0.046 Uiso 1 1 calc R U . .
H17C H 0.5964 0.2859 0.4590 0.046 Uiso 1 1 calc R U . .
C18 C 0.87775(6) 0.54438(9) 0.36511(5) 0.0196(2) Uani 1 1 d . . . .
H18 H 0.8495 0.6188 0.3631 0.024 Uiso 1 1 calc R U . .
C19 C 0.94407(6) 0.55324(11) 0.42025(6) 0.0281(3) Uani 1 1 d . . . .
H19A H 0.9762 0.4851 0.4192 0.042 Uiso 1 1 calc R U . .
H19B H 0.9249 0.5576 0.4630 0.042 Uiso 1 1 calc R U . .
H19C H 0.9734 0.6226 0.4137 0.042 Uiso 1 1 calc R U . .
C20 C 0.90897(7) 0.52708(11) 0.29920(6) 0.0289(3) Uani 1 1 d . . . .
H20A H 0.8673 0.5238 0.2634 0.043 Uiso 1 1 calc R U . .
H20B H 0.9374 0.4549 0.3005 0.043 Uiso 1 1 calc R U . .
H20C H 0.9421 0.5915 0.2916 0.043 Uiso 1 1 calc R U . .
C1S C 0.63238(7) 0.67363(11) 0.54038(6) 0.0278(2) Uani 1 1 d . . A 1
H1SA H 0.6002 0.7389 0.5251 0.042 Uiso 1 1 calc R U A 1
H1SB H 0.6529 0.6855 0.5866 0.042 Uiso 1 1 calc R U A 1
H1SC H 0.6027 0.6025 0.5364 0.042 Uiso 1 1 calc R U A 1
C2S C 0.76540(7) 0.53112(9) 0.52293(5) 0.0216(2) Uani 1 1 d . . B 2
H2SA H 0.7374 0.4614 0.5082 0.032 Uiso 1 1 calc R U B 2
H2SB H 0.7718 0.5344 0.5712 0.032 Uiso 1 1 calc R U B 2
H2SC H 0.8149 0.5296 0.5073 0.032 Uiso 1 1 calc R U B 2

loop_
_atom_site_aniso_label
_atom_site_aniso_U_11
_atom_site_aniso_U_22
_atom_site_aniso_U_33
_atom_site_aniso_U_23
_atom_site_aniso_U_13
_atom_site_aniso_U_12
Si1 0.01511(14) 0.01500(13) 0.01472(13) -0.00150(9) 0.00314(10) 0.00001(9)
N1 0.0157(4) 0.0140(4) 0.0135(4) 0.0009(3) 0.0013(3) 0.0032(3)
C1 0.0123(4) 0.0161(4) 0.0182(4) -0.0022(4) 0.0007(4) 0.0021(3)
C2 0.0172(5) 0.0231(5) 0.0251(5) -0.0052(4) -0.0042(4) 0.0078(4)
C3 0.0224(5) 0.0237(5) 0.0222(5) -0.0019(4) -0.0071(4) 0.0064(4)
C4 0.0224(5) 0.0176(5) 0.0138(4) 0.0011(4) -0.0018(4) 0.0034(4)
C5 0.0320(6) 0.0242(6) 0.0335(6) -0.0060(5) -0.0084(5) 0.0140(5)
C6 0.0157(5) 0.0435(7) 0.0385(7) -0.0116(6) -0.0007(5) 0.0084(5)
C7 0.0331(6) 0.0204(5) 0.0190(5) 0.0047(4) 0.0016(4) -0.0001(4)
C8 0.0335(6) 0.0228(5) 0.0153(5) -0.0016(4) 0.0003(4) 0.0024(4)
C9 0.0167(4) 0.0134(4) 0.0120(4) -0.0003(3) 0.0016(3) 0.0023(3)
C10 0.0193(5) 0.0177(5) 0.0145(4) -0.0008(3) 0.0023(4) -0.0010(4)
C11 0.0308(6) 0.0152(5) 0.0199(5) 0.0015(4) 0.0030(4) -0.0020(4)
C12 0.0334(6) 0.0163(5) 0.0205(5) 0.0019(4) -0.0004(4) 0.0068(4)
C13 0.0214(5) 0.0210(5) 0.0220(5) -0.0018(4) -0.0004(4) 0.0076(4)
C14 0.0168(5) 0.0166(5) 0.0154(4) -0.0018(3) 0.0018(4) 0.0025(4)
C15 0.0191(5) 0.0229(5) 0.0225(5) -0.0015(4) 0.0023(4) -0.0050(4)
C16 0.0282(6) 0.0343(7) 0.0309(6) -0.0070(5) 0.0005(5) -0.0107(5)
C17 0.0254(6) 0.0388(7) 0.0285(6) -0.0032(5) 0.0090(5) -0.0094(5)
C18 0.0146(5) 0.0198(5) 0.0248(5) -0.0013(4) 0.0036(4) 0.0012(4)
C19 0.0164(5) 0.0315(6) 0.0355(6) -0.0061(5) -0.0004(5) 0.0005(4)
C20 0.0253(6) 0.0327(6) 0.0307(6) -0.0002(5) 0.0115(5) 0.0006(5)
C1S 0.0250(6) 0.0317(6) 0.0289(6) -0.0104(5) 0.0124(5) -0.0056(5)
C2S 0.0299(6) 0.0177(5) 0.0165(4) 0.0020(4) 0.0003(4) -0.0003(4)

loop_
_atom_type_symbol
_atom_type_description
_atom_type_scat_dispersion_real
_atom_type_scat_dispersion_imag
_atom_type_scat_source
C C 0.0033 0.0016 'International Tables Vol C Tables 4.2.6.8 and 6.1.1.4'
H H 0.0000 0.0000 'International Tables Vol C Tables 4.2.6.8 and 6.1.1.4'
N N 0.0061 0.0033 'International Tables Vol C Tables 4.2.6.8 and 6.1.1.4'
Si Si 0.0817 0.0704 'International Tables Vol C Tables 4.2.6.8 and 6.1.1.4'

loop_
_geom_angle_atom_site_label_1
_geom_angle_atom_site_label_2
_geom_angle_atom_site_label_3
_geom_angle
_geom_angle_site_symmetry_3
C1 Si1 C1S 109.69(5) .
C1 Si1 C2S 108.98(5) .
C1 Si1 Si1 117.01(4) 7_666
C1S Si1 Si1 106.01(4) 7_666
C2S Si1 Si1 110.65(4) 7_666
C1 N1 C9 122.57(8) .
C1 N1 C4 111.64(8) .
C9 N1 C4 122.97(8) .
N1 C1 C2 108.37(8) .
N1 C1 Si1 124.63(7) .
C2 C1 Si1 125.50(7) .
C5 C2 C6 106.96(10) .
C5 C2 C1 114.23(9) .
C6 C2 C1 112.06(10) .
C5 C2 C3 110.76(10) .
C6 C2 C3 109.81(9) .
C1 C2 C3 103.01(8) .
C4 C3 C2 106.93(8) .
C4 C3 H3A 110.3 .
C2 C3 H3A 110.3 .
C4 C3 H3B 110.3 .
C2 C3 H3B 110.3 .
H3A C3 H3B 108.6 .
N1 C4 C8 112.79(8) .
N1 C4 C7 110.07(8) .
C8 C4 C7 110.21(9) .
N1 C4 C3 100.98(8) .
C8 C4 C3 111.53(9) .
C7 C4 C3 110.96(9) .
C2 C5 H5A 109.5 .
C2 C5 H5B 109.5 .
H5A C5 H5B 109.5 .
C2 C5 H5C 109.5 .
H5A C5 H5C 109.5 .
H5B C5 H5C 109.5 .
C2 C6 H6A 109.5 .
C2 C6 H6B 109.5 .
H6A C6 H6B 109.5 .
C2 C6 H6C 109.5 .
H6A C6 H6C 109.5 .
H6B C6 H6C 109.5 .
C4 C7 H7A 109.5 .
C4 C7 H7B 109.5 .
H7A C7 H7B 109.5 .
C4 C7 H7C 109.5 .
H7A C7 H7C 109.5 .
H7B C7 H7C 109.5 .
C4 C8 H8A 109.5 .
C4 C8 H8B 109.5 .
H8A C8 H8B 109.5 .
C4 C8 H8C 109.5 .
H8A C8 H8C 109.5 .
H8B C8 H8C 109.5 .
C14 C9 C10 119.75(9) .
C14 C9 N1 120.94(9) .
C10 C9 N1 119.30(9) .
C11 C10 C9 119.01(9) .
C11 C10 C15 118.07(9) .
C9 C10 C15 122.91(9) .
C12 C11 C10 121.33(10) .
C12 C11 H11 119.3 .
C10 C11 H11 119.3 .
C13 C12 C11 119.41(10) .
C13 C12 H12 120.3 .
C11 C12 H12 120.3 .
C12 C13 C14 121.79(10) .
C12 C13 H13 119.1 .
C14 C13 H13 119.1 .
C13 C14 C9 118.62(10) .
C13 C14 C18 117.80(9) .
C9 C14 C18 123.58(9) .
C10 C15 C17 111.78(9) .
C10 C15 C16 111.75(10) .
C17 C15 C16 109.69(10) .
C10 C15 H15 107.8 .
C17 C15 H15 107.8 .
C16 C15 H15 107.8 .
C15 C16 H16A 109.5 .
C15 C16 H16B 109.5 .
H16A C16 H16B 109.5 .
C15 C16 H16C 109.5 .
H16A C16 H16C 109.5 .
H16B C16 H16C 109.5 .
C15 C17 H17A 109.5 .
C15 C17 H17B 109.5 .
H17A C17 H17B 109.5 .
C15 C17 H17C 109.5 .
H17A C17 H17C 109.5 .
H17B C17 H17C 109.5 .
C14 C18 C20 110.80(9) .
C14 C18 C19 112.31(9) .
C20 C18 C19 108.66(9) .
C14 C18 H18 108.3 .
C20 C18 H18 108.3 .
C19 C18 H18 108.3 .
C18 C19 H19A 109.5 .
C18 C19 H19B 109.5 .
H19A C19 H19B 109.5 .
C18 C19 H19C 109.5 .
H19A C19 H19C 109.5 .
H19B C19 H19C 109.5 .
C18 C20 H20A 109.5 .
C18 C20 H20B 109.5 .
H20A C20 H20B 109.5 .
C18 C20 H20C 109.5 .
H20A C20 H20C 109.5 .
H20B C20 H20C 109.5 .
Si1 C1S H1SA 109.5 .
Si1 C1S H1SB 109.5 .
H1SA C1S H1SB 109.5 .
Si1 C1S H1SC 109.5 .
H1SA C1S H1SC 109.5 .
H1SB C1S H1SC 109.5 .
Si1 C2S H2SA 109.5 .
Si1 C2S H2SB 109.5 .
H2SA C2S H2SB 109.5 .
Si1 C2S H2SC 109.5 .
H2SA C2S H2SC 109.5 .
H2SB C2S H2SC 109.5 .

loop_
_geom_bond_atom_site_label_1
_geom_bond_atom_site_label_2
_geom_bond_distance
_geom_bond_site_symmetry_2
Si1 C1 1.8609(10) .
Si1 C1S 1.8813(12) .
Si1 C2S 1.8843(11) .
Si1 Si1 2.4709(5) 7_666
N1 C1 1.3975(13) .
N1 C9 1.4400(12) .
N1 C4 1.4977(12) .
C1 C2 1.5431(13) .
C2 C5 1.5332(16) .
C2 C6 1.5425(17) .
C2 C3 1.5457(15) .
C3 C4 1.5339(15) .
C3 H3A 0.9900 .
C3 H3B 0.9900 .
C4 C8 1.5259(14) .
C4 C7 1.5329(15) .
C5 H5A 0.9800 .
C5 H5B 0.9800 .
C5 H5C 0.9800 .
C6 H6A 0.9800 .
C6 H6B 0.9800 .
C6 H6C 0.9800 .
C7 H7A 0.9800 .
C7 H7B 0.9800 .
C7 H7C 0.9800 .
C8 H8A 0.9800 .
C8 H8B 0.9800 .
C8 H8C 0.9800 .
C9 C14 1.4094(14) .
C9 C10 1.4157(14) .
C10 C11 1.3943(14) .
C10 C15 1.5153(15) .
C11 C12 1.3797(17) .
C11 H11 0.9500 .
C12 C13 1.3783(16) .
C12 H12 0.9500 .
C13 C14 1.3975(14) .
C13 H13 0.9500 .
C14 C18 1.5179(15) .
C15 C17 1.5312(16) .
C15 C16 1.5355(15) .
C15 H15 1.0000 .
C16 H16A 0.9800 .
C16 H16B 0.9800 .
C16 H16C 0.9800 .
C17 H17A 0.9800 .
C17 H17B 0.9800 .
C17 H17C 0.9800 .
C18 C20 1.5362(16) .
C18 C19 1.5370(15) .
C18 H18 1.0000 .
C19 H19A 0.9800 .
C19 H19B 0.9800 .
C19 H19C 0.9800 .
C20 H20A 0.9800 .
C20 H20B 0.9800 .
C20 H20C 0.9800 .
C1S H1SA 0.9800 .
C1S H1SB 0.9800 .
C1S H1SC 0.9800 .
C2S H2SA 0.9800 .
C2S H2SB 0.9800 .
C2S H2SC 0.9800 .
